data_7159038
loop_
_publ_author_name
'Giannoulis, Angeliki'
'Ackermann, Katrin'
'Bogdanov, Alexey'
'Cordes, David B.'
'Higgins, Catherine'
'Ward, Joshua'
'Slawin, Alexandra M. Z.'
'Taylor, James E.'
'Bode, Bela E.'

_publ_section_title
;
 Synthesis of mono-nitroxides and of bis-nitroxides with varying
 electronic through-bond communication.
;
_journal_issue 2
_journal_name_full 'Organic &amp; biomolecular chemistry'
_journal_page_first 375
_journal_page_last 385
_journal_paper_doi 10.1039/d2ob01863b
_journal_volume 21
_journal_year 2023
_chemical_absolute_configuration ad
_chemical_formula_moiety 'C10 H14 Br2 N O'
_chemical_formula_sum 'C10 H14 Br2 N O'
_chemical_formula_weight 324.04
_space_group_crystal_system orthorhombic
_space_group_IT_number 19
_space_group_name_Hall 'P 2ac 2ab'
_space_group_name_H-M_alt 'P 21 21 21'
_atom_sites_solution_hydrogens geom
_atom_sites_solution_primary direct
_audit_creation_date 2022-10-08
_audit_creation_method
;
Olex2 1.5
(compiled 2022.04.07 svn.rca3783a0 for OlexSys, GUI svn.r6498)
;
_audit_update_record
;
2022-10-10 deposited with the CCDC.	2022-12-08 downloaded from the CCDC.
;
_cell_angle_alpha 90
_cell_angle_beta 90
_cell_angle_gamma 90
_cell_formula_units_Z 4
_cell_length_a 9.4876(9)
_cell_length_b 10.2177(11)
_cell_length_c 12.7098(14)
_cell_measurement_reflns_used 3959
_cell_measurement_temperature 173
_cell_measurement_theta_max 25.40
_cell_measurement_theta_min 2.60
_cell_volume 1232.1(2)
_computing_cell_refinement 'CrystalClear-SM Expert 2.1 b45'
_computing_data_collection 'CrystalClear-SM Expert 2.1 b45 (Rigaku, 2015)'
_computing_data_reduction 'CrystalClear-SM Expert 2.1 b45'
_computing_molecular_graphics 'Olex2 1.5 (Dolomanov et al., 2009)'
_computing_publication_material 'Olex2 1.5 (Dolomanov et al., 2009)'
_computing_structure_refinement 'SHELXL Version 2018/3 (Sheldrick, 2015)'
_computing_structure_solution 'DIRDIF99-PATTY (Gould, et al., 1999)'
_diffrn_ambient_temperature 173
_diffrn_detector 'hybrid photon counting detector'
_diffrn_detector_area_resol_mean 5.814
_diffrn_measured_fraction_theta_full 0.998
_diffrn_measured_fraction_theta_max 0.998
_diffrn_measurement_device 'AFC10: Fixed \c 3 circle'
_diffrn_measurement_device_type 'Rigaku XtaLAB P200K'
_diffrn_measurement_method \w
_diffrn_measurement_specimen_support Loop
_diffrn_radiation_monochromator 'Rigaku Osmic Confocal Optical System'
_diffrn_radiation_probe x-ray
_diffrn_radiation_type 'Mo K\a'
_diffrn_radiation_wavelength 0.71073
_diffrn_reflns_av_R_equivalents 0.0321
_diffrn_reflns_av_unetI/netI 0.0225
_diffrn_reflns_Laue_measured_fraction_full 0.998
_diffrn_reflns_Laue_measured_fraction_max 0.998
_diffrn_reflns_limit_h_max 11
_diffrn_reflns_limit_h_min -10
_diffrn_reflns_limit_k_max 12
_diffrn_reflns_limit_k_min -12
_diffrn_reflns_limit_l_max 15
_diffrn_reflns_limit_l_min -15
_diffrn_reflns_number 15200
_diffrn_reflns_point_group_measured_fraction_full 0.998
_diffrn_reflns_point_group_measured_fraction_max 0.997
_diffrn_reflns_theta_full 25.242
_diffrn_reflns_theta_max 25.362
_diffrn_reflns_theta_min 2.558
_diffrn_source 'Rotating Anode'
_diffrn_source_current 66.0
_diffrn_source_power 2.97
_diffrn_source_type 'Rigaku FR-X'
_diffrn_source_voltage 45.0
_diffrn_standards_number 0
_exptl_absorpt_coefficient_mu 6.550
_exptl_absorpt_correction_T_max 0.518
_exptl_absorpt_correction_T_min 0.391
_exptl_absorpt_correction_type multi-scan
_exptl_absorpt_process_details 'REQAB (Rigaku, 1998)'
_exptl_crystal_colour yellow
_exptl_crystal_colour_primary yellow
_exptl_crystal_density_diffrn 1.747
_exptl_crystal_density_method 'not measured'
_exptl_crystal_description prism
_exptl_crystal_F_000 636
_exptl_crystal_recrystallization_method 'Re-crystallisation from solvent: Hexane'
_exptl_crystal_size_max 0.16
_exptl_crystal_size_mid 0.15
_exptl_crystal_size_min 0.1
_refine_diff_density_max 0.232
_refine_diff_density_min -0.525
_refine_diff_density_rms 0.061
_refine_ls_abs_structure_details
;
 Flack x determined using 778 quotients [(I+)-(I-)]/[(I+)+(I-)]
 (Parsons, Flack and Wagner, Acta Cryst. B69 (2013) 249-259).
;
_refine_ls_abs_structure_Flack 0.001(4)
_refine_ls_extinction_method none
_refine_ls_goodness_of_fit_ref 1.001
_refine_ls_hydrogen_treatment constr
_refine_ls_matrix_type full
_refine_ls_number_parameters 131
_refine_ls_number_reflns 2256
_refine_ls_number_restraints 0
_refine_ls_restrained_S_all 1.001
_refine_ls_R_factor_all 0.0222
_refine_ls_R_factor_gt 0.0188
_refine_ls_shift/su_max 0.001
_refine_ls_shift/su_mean 0.000
_refine_ls_structure_factor_coef Fsqd
_refine_ls_weighting_details 'w = 1/[\s^2^(Fo^2^)+(0.0238P)^2^] where P=(Fo^2^+2Fc^2^)/3'
_refine_ls_weighting_scheme calc
_refine_ls_wR_factor_gt 0.0421
_refine_ls_wR_factor_ref 0.0426
_reflns_Friedel_coverage 0.712
_reflns_Friedel_fraction_full 0.997
_reflns_Friedel_fraction_max 0.996
_reflns_number_gt 2005
_reflns_number_total 2256
_reflns_threshold_expression 'I > 2\s(I)'
_cod_data_source_file d2ob01863b2.cif
_cod_data_source_block 15
_cod_depositor_comments
;
The following automatic conversions were performed:

data item '_diffrn_radiation_probe' value 'X-ray' was changed to
'x-ray' in accordance with the
/home/data/users/saulius/crontab/automatic-downloads/rss-feeds/RSC/lib/dictionaries/cif_core.dic
dictionary named 'cif_core.dic' version 2.4.2 last updated on
2011-04-26.

Automatic conversion script
Id: cif_fix_values 7556 2019-12-06 15:28:31Z antanas 

 Adding full bibliography for 7159031--7159038.cif.
;
_cod_original_sg_symbol_H-M P212121
_cod_database_code 7159038
_shelx_shelxl_version_number 2018/3
_shelx_space_group_comment
;
The symmetry employed for this shelxl refinement is uniquely defined
by the following loop, which should always be used as a source of
symmetry information in preference to the above space-group names.
They are only intended as comments.
;
_shelx_estimated_absorpt_t_max 0.560
_shelx_estimated_absorpt_t_min 0.420
_olex2_refinement_description
;
1. Fixed Uiso
 At 1.2 times of:
  All C(H) groups, All C(H,H,H) groups
2.a Aromatic/amide H refined with riding coordinates:
 C4(H4), C8(H8)
2.b Idealised Me refined as rotating group:
 C6(H6A,H6B,H6C), C7(H7A,H7B,H7C), C10(H10A,H10B,H10C), C11(H11A,H11B,H11C)
;

loop_
_space_group_symop_operation_xyz
'x, y, z'
'-x+1/2, -y, z+1/2'
'x+1/2, -y+1/2, -z'
'-x, y+1/2, -z+1/2'

loop_
_atom_site_label
_atom_site_type_symbol
_atom_site_fract_x
_atom_site_fract_y
_atom_site_fract_z
_atom_site_U_iso_or_equiv
_atom_site_adp_type
_atom_site_occupancy
_atom_site_site_symmetry_order
_atom_site_calc_flag
_atom_site_refinement_flags_posn
_atom_site_refinement_flags_adp
_atom_site_refinement_flags_occupancy
_atom_site_disorder_assembly
_atom_site_disorder_group
Br1 Br 0.93366(5) 0.11988(3) 0.68928(3) 0.04772(12) Uani 1 1 d . . . . .
Br2 Br 1.05671(4) 0.36970(4) 0.57782(3) 0.04608(12) Uani 1 1 d . . . . .
O1 O 0.4630(2) 0.7268(2) 0.63970(18) 0.0320(5) Uani 1 1 d . . . . .
N1 N 0.5676(3) 0.6514(2) 0.62237(19) 0.0251(5) Uani 1 1 d . . . . .
C2 C 0.5827(3) 0.5229(3) 0.6742(2) 0.0246(7) Uani 1 1 d . . . . .
C3 C 0.7235(3) 0.4791(3) 0.6283(3) 0.0246(7) Uani 1 1 d . . . . .
C4 C 0.7788(3) 0.5703(3) 0.5657(2) 0.0243(7) Uani 1 1 d . . . . .
H4 H 0.867060 0.560629 0.531251 0.029 Uiso 1 1 calc R U . . .
C5 C 0.6876(3) 0.6903(3) 0.5548(3) 0.0237(7) Uani 1 1 d . . . . .
C6 C 0.5894(4) 0.5425(3) 0.7936(2) 0.0327(8) Uani 1 1 d . . . . .
H6A H 0.502404 0.584619 0.817756 0.039 Uiso 1 1 calc R U . . .
H6B H 0.670229 0.598017 0.811157 0.039 Uiso 1 1 calc R U . . .
H6C H 0.599694 0.457337 0.828220 0.039 Uiso 1 1 calc R U . . .
C7 C 0.4590(4) 0.4361(3) 0.6442(3) 0.0348(8) Uani 1 1 d . . . . .
H7A H 0.459609 0.421191 0.568055 0.042 Uiso 1 1 calc R U . . .
H7B H 0.370675 0.479063 0.664400 0.042 Uiso 1 1 calc R U . . .
H7C H 0.466867 0.352053 0.680907 0.042 Uiso 1 1 calc R U . . .
C8 C 0.7747(4) 0.3482(3) 0.6573(3) 0.0290(7) Uani 1 1 d . . . . .
H8 H 0.707737 0.294830 0.692643 0.035 Uiso 1 1 calc R U . . .
C9 C 0.8986(4) 0.2929(3) 0.6423(3) 0.0304(8) Uani 1 1 d . . . . .
C10 C 0.7549(3) 0.8156(3) 0.5993(3) 0.0346(9) Uani 1 1 d . . . . .
H10A H 0.791396 0.798161 0.670066 0.041 Uiso 1 1 calc R U . . .
H10B H 0.683722 0.884960 0.602802 0.041 Uiso 1 1 calc R U . . .
H10C H 0.832287 0.843359 0.553438 0.041 Uiso 1 1 calc R U . . .
C11 C 0.6383(3) 0.7125(3) 0.4418(3) 0.0300(8) Uani 1 1 d . . . . .
H11A H 0.568094 0.782795 0.440507 0.036 Uiso 1 1 calc R U . . .
H11B H 0.596193 0.631790 0.414486 0.036 Uiso 1 1 calc R U . . .
H11C H 0.719055 0.737124 0.397995 0.036 Uiso 1 1 calc R U . . .

loop_
_atom_site_aniso_label
_atom_site_aniso_U_11
_atom_site_aniso_U_22
_atom_site_aniso_U_33
_atom_site_aniso_U_23
_atom_site_aniso_U_13
_atom_site_aniso_U_12
Br1 0.0684(3) 0.02821(17) 0.0465(2) 0.00170(17) 0.0011(2) 0.0193(2)
Br2 0.03174(18) 0.0436(2) 0.0629(2) 0.00438(18) 0.00260(19) 0.00990(19)
O1 0.0228(13) 0.0335(12) 0.0396(13) 0.0018(10) 0.0055(11) 0.0100(10)
N1 0.0214(12) 0.0242(13) 0.0296(13) 0.0014(10) 0.0051(12) 0.0035(12)
C2 0.0262(19) 0.0221(14) 0.0253(17) 0.0016(12) 0.0012(15) 0.0014(13)
C3 0.0242(17) 0.0225(16) 0.0270(18) -0.0041(14) -0.0019(15) 0.0047(14)
C4 0.0214(15) 0.0267(17) 0.0248(17) -0.0023(13) 0.0010(15) 0.0034(13)
C5 0.0176(16) 0.0235(16) 0.0300(18) 0.0035(13) 0.0022(14) 0.0005(13)
C6 0.038(2) 0.0338(17) 0.0265(18) 0.0001(14) 0.0036(15) 0.0035(15)
C7 0.031(2) 0.0352(17) 0.0385(19) -0.0011(15) 0.0015(18) -0.0081(16)
C8 0.0373(18) 0.0224(17) 0.0274(17) 0.0021(13) 0.0000(15) 0.0013(14)
C9 0.040(2) 0.0263(16) 0.0245(17) -0.0037(13) -0.0050(16) 0.0054(15)
C10 0.030(2) 0.0251(18) 0.048(2) -0.0023(15) 0.0002(17) -0.0036(14)
C11 0.0247(18) 0.040(2) 0.0258(19) 0.0052(15) 0.0039(15) 0.0029(15)

loop_
_atom_type_symbol
_atom_type_description
_atom_type_scat_dispersion_real
_atom_type_scat_dispersion_imag
_atom_type_scat_source
C C 0.0033 0.0016 'International Tables Vol C Tables 4.2.6.8 and 6.1.1.4'
H H 0.0000 0.0000 'International Tables Vol C Tables 4.2.6.8 and 6.1.1.4'
Br Br -0.2901 2.4595 'International Tables Vol C Tables 4.2.6.8 and 6.1.1.4'
N N 0.0061 0.0033 'International Tables Vol C Tables 4.2.6.8 and 6.1.1.4'
O O 0.0106 0.0060 'International Tables Vol C Tables 4.2.6.8 and 6.1.1.4'

loop_
_geom_angle_atom_site_label_1
_geom_angle_atom_site_label_2
_geom_angle_atom_site_label_3
_geom_angle
_geom_angle_site_symmetry_1
_geom_angle_site_symmetry_3
_geom_angle_publ_flag
O1 N1 C2 122.4(2) . . ?
O1 N1 C5 122.5(2) . . ?
C2 N1 C5 115.0(2) . . ?
N1 C2 C3 100.1(2) . . ?
N1 C2 C6 109.3(2) . . ?
N1 C2 C7 109.4(3) . . ?
C3 C2 C6 112.4(3) . . ?
C7 C2 C3 114.2(2) . . ?
C7 C2 C6 110.8(3) . . ?
C4 C3 C2 111.6(3) . . ?
C4 C3 C8 131.0(3) . . ?
C8 C3 C2 117.4(3) . . ?
C3 C4 H4 123.3 . . ?
C3 C4 C5 113.4(3) . . ?
C5 C4 H4 123.3 . . ?
N1 C5 C4 99.8(2) . . ?
N1 C5 C10 109.2(3) . . ?
N1 C5 C11 110.5(3) . . ?
C4 C5 C10 113.9(2) . . ?
C4 C5 C11 112.5(3) . . ?
C11 C5 C10 110.4(3) . . ?
C2 C6 H6A 109.5 . . ?
C2 C6 H6B 109.5 . . ?
C2 C6 H6C 109.5 . . ?
H6A C6 H6B 109.5 . . ?
H6A C6 H6C 109.5 . . ?
H6B C6 H6C 109.5 . . ?
C2 C7 H7A 109.5 . . ?
C2 C7 H7B 109.5 . . ?
C2 C7 H7C 109.5 . . ?
H7A C7 H7B 109.5 . . ?
H7A C7 H7C 109.5 . . ?
H7B C7 H7C 109.5 . . ?
C3 C8 H8 114.8 . . ?
C9 C8 C3 130.4(3) . . ?
C9 C8 H8 114.8 . . ?
Br2 C9 Br1 112.73(17) . . ?
C8 C9 Br1 120.7(3) . . ?
C8 C9 Br2 126.5(3) . . ?
C5 C10 H10A 109.5 . . ?
C5 C10 H10B 109.5 . . ?
C5 C10 H10C 109.5 . . ?
H10A C10 H10B 109.5 . . ?
H10A C10 H10C 109.5 . . ?
H10B C10 H10C 109.5 . . ?
C5 C11 H11A 109.5 . . ?
C5 C11 H11B 109.5 . . ?
C5 C11 H11C 109.5 . . ?
H11A C11 H11B 109.5 . . ?
H11A C11 H11C 109.5 . . ?
H11B C11 H11C 109.5 . . ?

loop_
_geom_bond_atom_site_label_1
_geom_bond_atom_site_label_2
_geom_bond_distance
_geom_bond_site_symmetry_2
_geom_bond_publ_flag
Br1 C9 1.895(3) . ?
Br2 C9 1.881(3) . ?
O1 N1 1.275(3) . ?
N1 C2 1.475(4) . ?
N1 C5 1.481(4) . ?
C2 C3 1.524(4) . ?
C2 C6 1.532(4) . ?
C2 C7 1.520(4) . ?
C3 C4 1.333(5) . ?
C3 C8 1.471(4) . ?
C4 H4 0.9500 . ?
C4 C5 1.506(4) . ?
C5 C10 1.538(5) . ?
C5 C11 1.527(5) . ?
C6 H6A 0.9800 . ?
C6 H6B 0.9800 . ?
C6 H6C 0.9800 . ?
C7 H7A 0.9800 . ?
C7 H7B 0.9800 . ?
C7 H7C 0.9800 . ?
C8 H8 0.9500 . ?
C8 C9 1.318(4) . ?
C10 H10A 0.9800 . ?
C10 H10B 0.9800 . ?
C10 H10C 0.9800 . ?
C11 H11A 0.9800 . ?
C11 H11B 0.9800 . ?
C11 H11C 0.9800 . ?

loop_
_geom_torsion_atom_site_label_1
_geom_torsion_atom_site_label_2
_geom_torsion_atom_site_label_3
_geom_torsion_atom_site_label_4
_geom_torsion
_geom_torsion_site_symmetry_1
_geom_torsion_site_symmetry_2
_geom_torsion_site_symmetry_3
_geom_torsion_site_symmetry_4
_geom_torsion_publ_flag
O1 N1 C2 C3 -178.5(3) . . . . ?
O1 N1 C2 C6 -60.3(4) . . . . ?
O1 N1 C2 C7 61.2(4) . . . . ?
O1 N1 C5 C4 177.9(3) . . . . ?
O1 N1 C5 C10 58.2(4) . . . . ?
O1 N1 C5 C11 -63.4(4) . . . . ?
N1 C2 C3 C4 2.3(3) . . . . ?
N1 C2 C3 C8 -177.0(3) . . . . ?
C2 N1 C5 C4 2.1(3) . . . . ?
C2 N1 C5 C10 -117.6(3) . . . . ?
C2 N1 C5 C11 120.7(3) . . . . ?
C2 C3 C4 C5 -1.2(4) . . . . ?
C2 C3 C8 C9 -169.2(3) . . . . ?
C3 C4 C5 N1 -0.5(3) . . . . ?
C3 C4 C5 C10 115.7(3) . . . . ?
C3 C4 C5 C11 -117.6(3) . . . . ?
C3 C8 C9 Br1 -180.0(3) . . . . ?
C3 C8 C9 Br2 1.2(5) . . . . ?
C4 C3 C8 C9 11.6(6) . . . . ?
C5 N1 C2 C3 -2.7(3) . . . . ?
C5 N1 C2 C6 115.5(3) . . . . ?
C5 N1 C2 C7 -123.0(3) . . . . ?
C6 C2 C3 C4 -113.6(3) . . . . ?
C6 C2 C3 C8 67.1(4) . . . . ?
C7 C2 C3 C4 119.0(3) . . . . ?
C7 C2 C3 C8 -60.3(4) . . . . ?
C8 C3 C4 C5 178.0(3) . . . . ?
